data_4067445
loop_
_publ_author_name
'Alvarez, M. Angeles'
'Garc\'ia, M. Esther'
'Mart\'inez, M. Eugenia'
'Ruiz, Miguel A.'

_publ_section_title
;
 Heterometallic Derivatives of the Unsaturated Methyl-Bridged Complex
 [Mo2(\h5-C5H5)2(\m-CH3)(\m-PCy2)(CO)2]. Photochemical Generation of
 Methylidyne-Bridged Clusters
;
_journal_issue 4
_journal_name_full Organometallics
_journal_page_first 904
_journal_paper_doi 10.1021/om900961u
_journal_volume 29
_journal_year 2010
_chemical_compound_source 'synthesis as described'
_chemical_formula_moiety 'C28 H35 Fe1 Mo2 O6 P1'
_chemical_formula_sum 'C28 H35 Fe Mo2 O6 P'
_chemical_formula_weight 746.26
_chemical_name_systematic
;
 ?
;
_space_group_IT_number 14
_symmetry_cell_setting monoclinic
_symmetry_Int_Tables_number 14
_symmetry_space_group_name_Hall '-P 2ybc'
_symmetry_space_group_name_H-M 'P 1 21/c 1'
_atom_sites_solution_hydrogens geom
_atom_sites_solution_primary direct
_atom_sites_solution_secondary difmap
_audit_conform_dict_location ftp://ftp.iucr.org/pub/cif_core.dic
_audit_conform_dict_name cif_core.dic
_audit_conform_dict_version 2.3
_audit_creation_method 'WinGX routine CIF_UPDATE'
_cell_angle_alpha 90
_cell_angle_beta 118.7490(10)
_cell_angle_gamma 90
_cell_formula_units_Z 4
_cell_length_a 9.7313(3)
_cell_length_b 20.2819(7)
_cell_length_c 16.6023(6)
_cell_measurement_reflns_used 5047
_cell_measurement_temperature 100(2)
_cell_measurement_theta_max 25.682
_cell_measurement_theta_min 1.018
_cell_measurement_wavelength 0.71073
_cell_volume 2872.87(17)
_computing_cell_refinement 'HKL Scalepack (Otwinowski & Minor, 1997)'
_computing_data_collection 'Collect (Bruker AXS BV, 1997-2004)'
_computing_data_reduction
;
 HKL Denzo and Scalepack (Otwinowski & Minor, 1997) 
;
_computing_molecular_graphics 'Ortep-3 for Windows (Farrugia, 1997)'
_computing_publication_material 'WinGX publication routines (Farrugia, 1999)'
_computing_structure_refinement 'SHELXL-97 (Sheldrick, 1997)'
_computing_structure_solution 'DIRDIF (1999)'
_diffrn_ambient_temperature 100(2)
_diffrn_measured_fraction_theta_full 0.973
_diffrn_measured_fraction_theta_max 0.973
_diffrn_measurement_device '90 mm CCD camera on \k-goniostat'
_diffrn_measurement_device_type KappaCCD
_diffrn_measurement_method CCD
_diffrn_radiation_monochromator 'horizontally mounted graphite crystal'
_diffrn_radiation_probe x-ray
_diffrn_radiation_source 'fine-focus sealed tube'
_diffrn_radiation_type MoK\a
_diffrn_radiation_wavelength 0.71073
_diffrn_reflns_av_R_equivalents 0.0581
_diffrn_reflns_av_unetI/netI 0.0625
_diffrn_reflns_limit_h_max 11
_diffrn_reflns_limit_h_min -11
_diffrn_reflns_limit_k_max 0
_diffrn_reflns_limit_k_min -24
_diffrn_reflns_limit_l_max 10
_diffrn_reflns_limit_l_min -19
_diffrn_reflns_number 5629
_diffrn_reflns_theta_full 25.24
_diffrn_reflns_theta_max 25.24
_diffrn_reflns_theta_min 2.33
_exptl_absorpt_coefficient_mu 1.453
_exptl_absorpt_correction_T_max 1.075
_exptl_absorpt_correction_T_min 0.945
_exptl_absorpt_correction_type multi-scan
_exptl_absorpt_process_details
;
 R.H. Blessing, Acta Cryst. (1995), A51, 33-38
;
_exptl_crystal_colour black
_exptl_crystal_density_diffrn 1.725
_exptl_crystal_density_method 'not measured'
_exptl_crystal_description needle
_exptl_crystal_F_000 1504
_exptl_crystal_size_max 0.1
_exptl_crystal_size_mid 0.05
_exptl_crystal_size_min 0.02
_refine_diff_density_max 1.622
_refine_diff_density_min -1.649
_refine_diff_density_rms 0.281
_refine_ls_extinction_method none
_refine_ls_goodness_of_fit_ref 1.121
_refine_ls_hydrogen_treatment constr
_refine_ls_matrix_type full
_refine_ls_number_parameters 344
_refine_ls_number_reflns 5061
_refine_ls_number_restraints 0
_refine_ls_restrained_S_all 1.121
_refine_ls_R_factor_all 0.1064
_refine_ls_R_factor_gt 0.0735
_refine_ls_shift/su_max 0
_refine_ls_shift/su_mean 0
_refine_ls_structure_factor_coef Fsqd
_refine_ls_weighting_details 'calc w=1/[\s^2^(Fo^2^)+(0.0993P)^2^+28.3430P] where P=(Fo^2^+2Fc^2^)/3'
_refine_ls_weighting_scheme calc
_refine_ls_wR_factor_gt 0.1902
_refine_ls_wR_factor_ref 0.2239
_reflns_number_gt 3533
_reflns_number_total 5061
_reflns_threshold_expression >2sigma(I)
_cod_data_source_file om900961u_si_001.cif
_cod_data_source_block compound8e
_cod_original_sg_symbol_H-M 'P 21/c'
_cod_database_code 4067445

loop_
_symmetry_equiv_pos_as_xyz
'x, y, z'
'-x, y+1/2, -z+1/2'
'-x, -y, -z'
'x, -y-1/2, z-1/2'

loop_
_atom_site_label
_atom_site_type_symbol
_atom_site_fract_x
_atom_site_fract_y
_atom_site_fract_z
_atom_site_U_iso_or_equiv
_atom_site_adp_type
_atom_site_occupancy
_atom_site_symmetry_multiplicity
_atom_site_calc_flag
_atom_site_refinement_flags
Mo1 Mo 0.24744(11) 0.23321(4) 0.81132(6) 0.0338(3) Uani 1 1 d .
Mo2 Mo -0.03249(10) 0.17471(4) 0.73167(6) 0.0302(3) Uani 1 1 d .
Fe1 Fe -0.00716(19) 0.30523(7) 0.68565(10) 0.0385(4) Uani 1 1 d .
P1 P 0.2095(3) 0.11556(12) 0.80555(18) 0.0299(6) Uani 1 1 d .
O1 O 0.2637(10) 0.2560(4) 0.6291(6) 0.051(2) Uani 1 1 d .
O2 O -0.0403(11) 0.1643(4) 0.5414(6) 0.053(2) Uani 1 1 d .
O3 O -0.0904(11) 0.3134(4) 0.4903(6) 0.058(2) Uani 1 1 d .
O4 O 0.1556(11) 0.4297(4) 0.7520(7) 0.066(3) Uani 1 1 d .
O5 O -0.3089(10) 0.3507(4) 0.6639(6) 0.049(2) Uani 1 1 d .
O6 O 0.0297(14) 0.2737(8) 0.8010(7) 0.125(6) Uani 1 1 d .
C1 C 0.2356(14) 0.2488(6) 0.6897(8) 0.044(3) Uani 1 1 d .
C2 C -0.0301(13) 0.1731(5) 0.6136(7) 0.038(3) Uani 1 1 d .
C3 C -0.0518(13) 0.3085(5) 0.5668(7) 0.037(2) Uani 1 1 d .
C4 C 0.0904(14) 0.3808(5) 0.7243(8) 0.046(3) Uani 1 1 d .
C5 C -0.1908(16) 0.3325(5) 0.6725(8) 0.048(3) Uani 1 1 d .
C6 C 0.0059(18) 0.2937(6) 0.8742(8) 0.057(4) Uani 1 1 d .
H6A H 0.0692 0.3318 0.9031 0.086 Uiso 1 1 calc R
H6B H 0.0348 0.2586 0.9181 0.086 Uiso 1 1 calc R
H6C H -0.1026 0.3045 0.8514 0.086 Uiso 1 1 calc R
C7 C 0.5196(14) 0.2526(8) 0.8716(10) 0.067(4) Uani 1 1 d .
H7 H 0.5742 0.2367 0.8426 0.081 Uiso 1 1 calc R
C8 C 0.4945(14) 0.2198(6) 0.9397(8) 0.052(3) Uani 1 1 d .
H8 H 0.5298 0.1778 0.9631 0.063 Uiso 1 1 calc R
C9 C 0.4072(17) 0.2621(7) 0.9655(8) 0.063(4) Uani 1 1 d .
H9 H 0.3744 0.2533 1.0086 0.076 Uiso 1 1 calc R
C10 C 0.380(2) 0.3194(7) 0.9140(11) 0.086(6) Uani 1 1 d .
H10 H 0.3255 0.3559 0.9179 0.103 Uiso 1 1 calc R
C11 C 0.4425(18) 0.3150(7) 0.8577(12) 0.074(5) Uani 1 1 d .
H11 H 0.4368 0.3472 0.8164 0.089 Uiso 1 1 calc R
C12 C -0.2103(19) 0.1469(9) 0.7814(10) 0.081(6) Uani 1 1 d .
H12 H -0.1861 0.1599 0.8405 0.098 Uiso 1 1 calc R
C13 C -0.1751(15) 0.0883(7) 0.7509(11) 0.060(4) Uani 1 1 d .
H13 H -0.1259 0.0527 0.7894 0.072 Uiso 1 1 calc R
C14 C -0.2176(19) 0.0883(7) 0.6639(12) 0.071(4) Uani 1 1 d .
H14 H -0.1991 0.0548 0.632 0.085 Uiso 1 1 calc R
C15 C -0.2923(15) 0.1444(7) 0.6286(8) 0.054(3) Uani 1 1 d .
H15 H -0.3348 0.1549 0.5666 0.065 Uiso 1 1 calc R
C16 C -0.3012(13) 0.1843(5) 0.6888(10) 0.050(3) Uani 1 1 d .
H16 H -0.3504 0.2251 0.6782 0.059 Uiso 1 1 calc R
C17 C 0.2700(13) 0.0735(5) 0.9185(7) 0.036(2) Uani 1 1 d .
H17 H 0.3848 0.0742 0.9516 0.043 Uiso 1 1 calc R
C18 C 0.2224(18) 0.0014(6) 0.9144(8) 0.055(3) Uani 1 1 d .
H18A H 0.109 -0.0018 0.883 0.066 Uiso 1 1 calc R
H18B H 0.2606 -0.0235 0.8794 0.066 Uiso 1 1 calc R
C19 C 0.286(2) -0.0275(6) 1.0073(10) 0.068(4) Uani 1 1 d .
H19A H 0.3992 -0.0292 1.0349 0.081 Uiso 1 1 calc R
H19B H 0.2484 -0.0724 1.0013 0.081 Uiso 1 1 calc R
C20 C 0.2444(13) 0.0085(6) 1.0709(8) 0.042(3) Uani 1 1 d .
H20A H 0.2993 -0.011 1.1316 0.051 Uiso 1 1 calc R
H20B H 0.1327 0.0046 1.0492 0.051 Uiso 1 1 calc R
C21 C 0.289(2) 0.0810(6) 1.0761(9) 0.065(4) Uani 1 1 d .
H21A H 0.4021 0.0852 1.1064 0.078 Uiso 1 1 calc R
H21B H 0.2509 0.1049 1.112 0.078 Uiso 1 1 calc R
C22 C 0.217(2) 0.1108(6) 0.9788(8) 0.066(4) Uani 1 1 d .
H22A H 0.104 0.1093 0.9505 0.079 Uiso 1 1 calc R
H22B H 0.2488 0.1566 0.9831 0.079 Uiso 1 1 calc R
C23 C 0.2756(12) 0.0564(5) 0.7448(7) 0.036(2) Uani 1 1 d .
H23 H 0.3579 0.0294 0.7925 0.043 Uiso 1 1 calc R
C24 C 0.1472(14) 0.0090(5) 0.6815(9) 0.046(3) Uani 1 1 d .
H24A H 0.1064 -0.0141 0.7167 0.056 Uiso 1 1 calc R
H24B H 0.0619 0.034 0.6339 0.056 Uiso 1 1 calc R
C25 C 0.2053(17) -0.0412(6) 0.6369(10) 0.054(3) Uani 1 1 d .
H25A H 0.1183 -0.0681 0.5941 0.065 Uiso 1 1 calc R
H25B H 0.2818 -0.0699 0.6836 0.065 Uiso 1 1 calc R
C26 C 0.2797(15) -0.0064(6) 0.5861(8) 0.050(3) Uani 1 1 d .
H26A H 0.322 -0.039 0.5612 0.06 Uiso 1 1 calc R
H26B H 0.2001 0.0185 0.5351 0.06 Uiso 1 1 calc R
C27 C 0.4083(16) 0.0393(7) 0.6483(10) 0.058(4) Uani 1 1 d .
H27A H 0.4508 0.0615 0.6133 0.07 Uiso 1 1 calc R
H27B H 0.492 0.0138 0.6963 0.07 Uiso 1 1 calc R
C28 C 0.3509(15) 0.0907(6) 0.6921(8) 0.049(3) Uani 1 1 d .
H28A H 0.2743 0.1191 0.6448 0.059 Uiso 1 1 calc R
H28B H 0.4382 0.1178 0.7341 0.059 Uiso 1 1 calc R

loop_
_atom_site_aniso_label
_atom_site_aniso_U_11
_atom_site_aniso_U_22
_atom_site_aniso_U_33
_atom_site_aniso_U_23
_atom_site_aniso_U_13
_atom_site_aniso_U_12
Mo1 0.0339(5) 0.0273(5) 0.0313(5) 0.0000(3) 0.0086(4) -0.0022(4)
Mo2 0.0305(5) 0.0302(5) 0.0291(5) 0.0032(3) 0.0137(4) 0.0026(3)
Fe1 0.0454(10) 0.0316(8) 0.0313(8) 0.0028(6) 0.0128(7) 0.0020(7)
P1 0.0316(14) 0.0268(13) 0.0307(13) -0.0014(10) 0.0145(11) 0.0007(10)
O1 0.055(5) 0.050(5) 0.048(5) 0.007(4) 0.024(4) -0.001(4)
O2 0.078(6) 0.045(5) 0.039(5) -0.009(4) 0.030(5) -0.018(4)
O3 0.070(6) 0.059(6) 0.038(5) 0.008(4) 0.020(5) 0.008(4)
O4 0.063(6) 0.031(5) 0.077(6) 0.004(4) 0.011(5) 0.002(4)
O5 0.052(5) 0.048(5) 0.050(5) 0.010(4) 0.027(4) 0.019(4)
O6 0.079(9) 0.214(16) 0.040(6) 0.038(8) -0.005(6) -0.063(9)
C1 0.048(7) 0.044(6) 0.034(6) 0.006(5) 0.016(5) -0.006(5)
C2 0.046(7) 0.038(6) 0.030(6) -0.005(4) 0.018(5) -0.014(5)
C3 0.043(6) 0.033(6) 0.030(6) 0.008(4) 0.013(5) 0.002(5)
C4 0.048(7) 0.031(6) 0.047(7) 0.006(5) 0.013(6) 0.000(5)
C5 0.063(9) 0.029(6) 0.033(6) 0.003(5) 0.008(6) -0.003(6)
C6 0.086(10) 0.048(7) 0.042(7) 0.001(6) 0.035(7) 0.023(7)
C7 0.021(6) 0.100(12) 0.060(9) -0.002(8) 0.003(6) -0.017(7)
C8 0.033(6) 0.052(7) 0.044(7) -0.003(6) -0.004(5) -0.002(5)
C9 0.055(8) 0.069(9) 0.029(6) -0.007(6) -0.009(6) -0.016(7)
C10 0.102(14) 0.040(8) 0.060(10) -0.028(7) -0.005(10) -0.006(8)
C11 0.062(10) 0.041(8) 0.075(11) 0.013(7) -0.003(8) -0.037(7)
C12 0.083(11) 0.130(15) 0.066(10) -0.056(10) 0.064(9) -0.071(11)
C13 0.041(7) 0.053(8) 0.090(11) 0.027(8) 0.035(7) 0.010(6)
C14 0.075(11) 0.055(9) 0.098(13) -0.015(8) 0.054(10) -0.030(8)
C15 0.047(7) 0.073(9) 0.035(6) -0.002(6) 0.014(6) -0.014(7)
C16 0.027(6) 0.031(6) 0.089(10) -0.003(6) 0.026(6) 0.004(4)
C17 0.039(6) 0.031(5) 0.034(5) 0.002(4) 0.015(5) 0.002(4)
C18 0.090(10) 0.036(6) 0.048(7) -0.012(5) 0.040(7) -0.024(6)
C19 0.119(13) 0.034(7) 0.063(9) 0.012(6) 0.054(9) 0.012(7)
C20 0.031(6) 0.054(7) 0.040(6) 0.008(5) 0.015(5) -0.005(5)
C21 0.100(12) 0.046(7) 0.042(7) 0.003(6) 0.028(8) 0.001(7)
C22 0.124(13) 0.047(7) 0.036(7) 0.007(5) 0.046(8) 0.004(8)
C23 0.037(6) 0.040(6) 0.036(6) 0.004(5) 0.021(5) 0.000(5)
C24 0.047(7) 0.035(6) 0.059(7) -0.005(5) 0.028(6) -0.010(5)
C25 0.072(9) 0.034(6) 0.069(9) -0.015(6) 0.044(8) -0.009(6)
C26 0.058(8) 0.056(7) 0.045(7) -0.008(6) 0.032(6) 0.004(6)
C27 0.049(8) 0.074(9) 0.068(9) -0.017(7) 0.041(7) -0.011(6)
C28 0.051(7) 0.063(8) 0.044(7) -0.020(6) 0.033(6) -0.015(6)

loop_
_atom_type_symbol
_atom_type_description
_atom_type_scat_dispersion_real
_atom_type_scat_dispersion_imag
_atom_type_scat_source
C C 0.0033 0.0016 'International Tables Vol C Tables 4.2.6.8 and 6.1.1.4'
H H 0 0 'International Tables Vol C Tables 4.2.6.8 and 6.1.1.4'
Fe Fe 0.3463 0.8444 'International Tables Vol C Tables 4.2.6.8 and 6.1.1.4'
Mo Mo -1.6832 0.6857 'International Tables Vol C Tables 4.2.6.8 and 6.1.1.4'
O O 0.0106 0.006 'International Tables Vol C Tables 4.2.6.8 and 6.1.1.4'
P P 0.1023 0.0942 'International Tables Vol C Tables 4.2.6.8 and 6.1.1.4'

loop_
_geom_angle_atom_site_label_1
_geom_angle_atom_site_label_2
_geom_angle_atom_site_label_3
_geom_angle
C1 Mo1 O6 106.1(4)
C1 Mo1 C8 118.4(5)
O6 Mo1 C8 130.1(5)
C1 Mo1 C9 138.8(5)
O6 Mo1 C9 95.8(5)
C8 Mo1 C9 35.1(5)
C1 Mo1 C10 111.2(7)
O6 Mo1 C10 87.2(7)
C8 Mo1 C10 57.3(5)
C9 Mo1 C10 34.5(5)
C1 Mo1 C11 82.2(6)
O6 Mo1 C11 110.9(6)
C8 Mo1 C11 58.0(5)
C9 Mo1 C11 57.3(6)
C10 Mo1 C11 33.2(6)
C1 Mo1 C7 84.8(5)
O6 Mo1 C7 144.0(6)
C8 Mo1 C7 35.4(5)
C9 Mo1 C7 58.5(6)
C10 Mo1 C7 57.2(7)
C11 Mo1 C7 35.3(5)
C1 Mo1 P1 100.6(3)
O6 Mo1 P1 104.1(4)
C8 Mo1 P1 89.5(3)
C9 Mo1 P1 107.4(4)
C10 Mo1 P1 141.9(4)
C11 Mo1 P1 142.6(4)
C7 Mo1 P1 107.4(4)
C1 Mo1 Mo2 91.2(3)
O6 Mo1 Mo2 54.0(4)
C8 Mo1 Mo2 139.2(3)
C9 Mo1 Mo2 129.5(4)
C10 Mo1 Mo2 139.9(6)
C11 Mo1 Mo2 161.2(4)
C7 Mo1 Mo2 161.9(4)
P1 Mo1 Mo2 55.89(7)
C1 Mo1 Fe1 63.7(4)
O6 Mo1 Fe1 42.7(3)
C8 Mo1 Fe1 154.7(3)
C9 Mo1 Fe1 125.1(4)
C10 Mo1 Fe1 97.7(4)
C11 Mo1 Fe1 99.4(4)
C7 Mo1 Fe1 130.1(4)
P1 Mo1 Fe1 115.37(8)
Mo2 Mo1 Fe1 61.98(4)
C2 Mo2 O6 113.3(4)
C2 Mo2 C12 135.9(5)
O6 Mo2 C12 95.6(5)
C2 Mo2 C13 114.4(5)
O6 Mo2 C13 128.9(5)
C12 Mo2 C13 34.8(5)
C2 Mo2 C15 78.2(5)
O6 Mo2 C15 122.4(5)
C12 Mo2 C15 58.0(5)
C13 Mo2 C15 53.6(5)
C2 Mo2 C16 104.0(5)
O6 Mo2 C16 93.9(5)
C12 Mo2 C16 38.7(6)
C13 Mo2 C16 57.5(4)
C15 Mo2 C16 32.5(4)
C2 Mo2 C14 83.4(5)
O6 Mo2 C14 149.1(6)
C12 Mo2 C14 57.5(5)
C13 Mo2 C14 31.9(5)
C15 Mo2 C14 32.6(5)
C16 Mo2 C14 56.0(5)
C2 Mo2 P1 91.3(4)
O6 Mo2 P1 103.3(4)
C12 Mo2 P1 114.6(5)
C13 Mo2 P1 93.2(3)
C15 Mo2 P1 133.7(4)
C16 Mo2 P1 150.4(3)
C14 Mo2 P1 102.0(4)
C2 Mo2 Mo1 90.2(3)
O6 Mo2 Mo1 52.4(4)
C12 Mo2 Mo1 133.7(3)
C13 Mo2 Mo1 142.5(4)
C15 Mo2 Mo1 163.9(3)
C16 Mo2 Mo1 146.2(3)
C14 Mo2 Mo1 157.7(4)
P1 Mo2 Mo1 56.59(7)
C2 Mo2 Fe1 72.5(3)
O6 Mo2 Fe1 42.0(3)
C12 Mo2 Fe1 120.4(5)
C13 Mo2 Fe1 151.3(3)
C15 Mo2 Fe1 104.7(4)
C16 Mo2 Fe1 94.0(3)
C14 Mo2 Fe1 135.7(4)
P1 Mo2 Fe1 114.86(8)
Mo1 Mo2 Fe1 60.76(4)
C4 Fe1 C5 96.2(5)
C4 Fe1 C3 99.8(5)
C5 Fe1 C3 98.9(5)
C4 Fe1 O6 96.9(6)
C5 Fe1 O6 85.4(6)
C3 Fe1 O6 162.2(6)
C4 Fe1 Mo1 93.1(4)
C5 Fe1 Mo1 137.6(4)
C3 Fe1 Mo1 120.1(4)
O6 Fe1 Mo1 52.4(5)
C4 Fe1 Mo2 146.1(4)
C5 Fe1 Mo2 96.4(4)
C3 Fe1 Mo2 109.1(3)
O6 Fe1 Mo2 53.1(5)
Mo1 Fe1 Mo2 57.26(4)
C23 P1 C17 102.9(5)
C23 P1 Mo2 123.7(4)
C17 P1 Mo2 119.9(4)
C23 P1 Mo1 124.8(3)
C17 P1 Mo1 116.2(3)
Mo2 P1 Mo1 67.52(7)
C6 O6 Fe1 138.9(13)
C6 O6 Mo1 126.5(9)
Fe1 O6 Mo1 84.9(6)
C6 O6 Mo2 125.9(9)
Fe1 O6 Mo2 84.8(6)
Mo1 O6 Mo2 73.7(6)
O1 C1 Mo1 165.2(10)
O2 C2 Mo2 170.8(9)
O3 C3 Fe1 174.6(11)
O4 C4 Fe1 178.2(11)
O5 C5 Fe1 179.4(10)
O6 C6 H6A 109.5
O6 C6 H6B 109.5
H6A C6 H6B 109.5
O6 C6 H6C 109.5
H6A C6 H6C 109.5
H6B C6 H6C 109.5
C8 C7 C11 105.2(14)
C8 C7 Mo1 71.1(7)
C11 C7 Mo1 71.7(7)
C8 C7 H7 127.4
C11 C7 H7 127.4
Mo1 C7 H7 121.7
C9 C8 C7 108.3(13)
C9 C8 Mo1 72.6(7)
C7 C8 Mo1 73.5(7)
C9 C8 H8 125.8
C7 C8 H8 125.8
Mo1 C8 H8 119.8
C10 C9 C8 106.6(15)
C10 C9 Mo1 72.9(7)
C8 C9 Mo1 72.3(7)
C10 C9 H9 126.7
C8 C9 H9 126.7
Mo1 C9 H9 120
C11 C10 C9 110.8(16)
C11 C10 Mo1 73.7(8)
C9 C10 Mo1 72.5(7)
C11 C10 H10 124.6
C9 C10 H10 124.6
Mo1 C10 H10 120.8
C10 C11 C7 109.0(14)
C10 C11 Mo1 73.1(8)
C7 C11 Mo1 73.0(7)
C10 C11 H11 125.5
C7 C11 H11 125.5
Mo1 C11 H11 120.1
C13 C12 C16 100.3(11)
C13 C12 Mo2 73.9(8)
C16 C12 Mo2 72.3(6)
C13 C12 H12 129.8
C16 C12 H12 129.8
Mo2 C12 H12 116.9
C14 C13 C12 113.6(14)
C14 C13 Mo2 75.0(8)
C12 C13 Mo2 71.2(7)
C14 C13 H13 123.2
C12 C13 H13 123.2
Mo2 C13 H13 122
C13 C14 C15 107.7(14)
C13 C14 Mo2 73.1(9)
C15 C14 Mo2 72.8(8)
C13 C14 H14 126.1
C15 C14 H14 126.1
Mo2 C14 H14 119.8
C16 C15 C14 114.4(13)
C16 C15 Mo2 74.3(7)
C14 C15 Mo2 74.6(8)
C16 C15 H15 122.8
C14 C15 H15 122.8
Mo2 C15 H15 119.7
C15 C16 C12 103.7(11)
C15 C16 Mo2 73.3(7)
C12 C16 Mo2 68.9(6)
C15 C16 H16 128.1
C12 C16 H16 128.1
Mo2 C16 H16 121.6
C22 C17 C18 108.3(10)
C22 C17 P1 112.8(7)
C18 C17 P1 116.6(7)
C22 C17 H17 106.1
C18 C17 H17 106.1
P1 C17 H17 106.1
C19 C18 C17 111.5(10)
C19 C18 H18A 109.3
C17 C18 H18A 109.3
C19 C18 H18B 109.3
C17 C18 H18B 109.3
H18A C18 H18B 108
C18 C19 C20 115.2(11)
C18 C19 H19A 108.5
C20 C19 H19A 108.5
C18 C19 H19B 108.5
C20 C19 H19B 108.5
H19A C19 H19B 107.5
C19 C20 C21 110.3(10)
C19 C20 H20A 109.6
C21 C20 H20A 109.6
C19 C20 H20B 109.6
C21 C20 H20B 109.6
H20A C20 H20B 108.1
C20 C21 C22 110.2(11)
C20 C21 H21A 109.6
C22 C21 H21A 109.6
C20 C21 H21B 109.6
C22 C21 H21B 109.6
H21A C21 H21B 108.1
C17 C22 C21 111.7(11)
C17 C22 H22A 109.3
C21 C22 H22A 109.3
C17 C22 H22B 109.3
C21 C22 H22B 109.3
H22A C22 H22B 108
C24 C23 C28 110.3(9)
C24 C23 P1 113.3(8)
C28 C23 P1 113.3(7)
C24 C23 H23 106.5
C28 C23 H23 106.5
P1 C23 H23 106.5
C25 C24 C23 112.6(10)
C25 C24 H24A 109.1
C23 C24 H24A 109.1
C25 C24 H24B 109.1
C23 C24 H24B 109.1
H24A C24 H24B 107.8
C24 C25 C26 110.4(10)
C24 C25 H25A 109.6
C26 C25 H25A 109.6
C24 C25 H25B 109.6
C26 C25 H25B 109.6
H25A C25 H25B 108.1
C27 C26 C25 111.5(10)
C27 C26 H26A 109.3
C25 C26 H26A 109.3
C27 C26 H26B 109.3
C25 C26 H26B 109.3
H26A C26 H26B 108
C26 C27 C28 112.1(10)
C26 C27 H27A 109.2
C28 C27 H27A 109.2
C26 C27 H27B 109.2
C28 C27 H27B 109.2
H27A C27 H27B 107.9
C27 C28 C23 110.2(10)
C27 C28 H28A 109.6
C23 C28 H28A 109.6
C27 C28 H28B 109.6
C23 C28 H28B 109.6
H28A C28 H28B 108.1

loop_
_geom_bond_atom_site_label_1
_geom_bond_atom_site_label_2
_geom_bond_distance
Mo1 C1 1.992(12)
Mo1 O6 2.201(17)
Mo1 C8 2.339(11)
Mo1 C9 2.342(11)
Mo1 C10 2.347(12)
Mo1 C11 2.354(12)
Mo1 C7 2.371(12)
Mo1 P1 2.409(3)
Mo1 Mo2 2.6668(12)
Mo1 Fe1 2.7663(17)
Mo2 C2 1.971(11)
Mo2 O6 2.247(17)
Mo2 C12 2.316(12)
Mo2 C13 2.351(13)
Mo2 C15 2.353(12)
Mo2 C16 2.365(11)
Mo2 C14 2.374(13)
Mo2 P1 2.390(3)
Mo2 Fe1 2.7987(17)
Fe1 C4 1.754(12)
Fe1 C5 1.781(15)
Fe1 C3 1.807(11)
Fe1 O6 1.882(11)
P1 C23 1.869(11)
P1 C17 1.879(10)
O1 C1 1.171(13)
O2 C2 1.168(13)
O3 C3 1.142(13)
O4 C4 1.147(13)
O5 C5 1.149(16)
O6 C6 1.402(18)
C6 H6A 0.96
C6 H6B 0.96
C6 H6C 0.96
C7 C8 1.43(2)
C7 C11 1.43(2)
C7 H7 0.93
C8 C9 1.41(2)
C8 H8 0.93
C9 C10 1.39(2)
C9 H9 0.93
C10 C11 1.34(3)
C10 H10 0.93
C11 H11 0.93
C12 C13 1.40(2)
C12 C16 1.55(2)
C12 H12 0.93
C13 C14 1.30(2)
C13 H13 0.93
C14 C15 1.33(2)
C14 H14 0.93
C15 C16 1.320(18)
C15 H15 0.93
C16 H16 0.93
C17 C22 1.525(17)
C17 C18 1.525(15)
C17 H17 0.98
C18 C19 1.479(17)
C18 H18A 0.97
C18 H18B 0.97
C19 C20 1.489(17)
C19 H19A 0.97
C19 H19B 0.97
C20 C21 1.524(17)
C20 H20A 0.97
C20 H20B 0.97
C21 C22 1.542(16)
C21 H21A 0.97
C21 H21B 0.97
C22 H22A 0.97
C22 H22B 0.97
C23 C24 1.526(15)
C23 C28 1.550(15)
C23 H23 0.98
C24 C25 1.519(16)
C24 H24A 0.97
C24 H24B 0.97
C25 C26 1.524(17)
C25 H25A 0.97
C25 H25B 0.97
C26 C27 1.500(17)
C26 H26A 0.97
C26 H26B 0.97
C27 C28 1.522(16)
C27 H27A 0.97
C27 H27B 0.97
C28 H28A 0.97
C28 H28B 0.97
